data_7720727
loop_
_publ_author_name
'Huo, Nan-Nan'
'Zhang, De-Ke'
'Wei, Yu-Zhen'
'Luo, Peng'
'Li, Si'

_publ_section_title
;
 Construction of bowl-shaped copper clusters and nitrate-selective
 sensing.
;
_journal_issue 15
_journal_name_full 'Dalton transactions (Cambridge, England : 2003)'
_journal_page_first 6015
_journal_page_last 6023
_journal_paper_doi 10.1039/d6dt00475j
_journal_volume 55
_journal_year 2026
_chemical_formula_sum 'C112 H115 Cu4 N7 O11 P4'
_chemical_formula_weight 2113.16
_chemical_name_systematic Cu4-NO3
_space_group_crystal_system trigonal
_space_group_IT_number 159
_space_group_name_Hall 'P 3 -2c'
_space_group_name_H-M_alt 'P 3 1 c'
_atom_sites_solution_hydrogens mixed
_audit_creation_method SHELXL-2013
_audit_update_record
;
2026-03-13 deposited with the CCDC.	2026-03-18 downloaded from the CCDC.
;
_cell_angle_alpha 90
_cell_angle_beta 90
_cell_angle_gamma 120
_cell_formula_units_Z 2
_cell_length_a 16.5963(4)
_cell_length_b 16.5963(4)
_cell_length_c 21.9862(5)
_cell_measurement_reflns_used 18358
_cell_measurement_temperature 200(2)
_cell_measurement_theta_max 28.0260
_cell_measurement_theta_min 2.3420
_cell_volume 5244.5(2)
_computing_cell_refinement 'CrysAlisPro 1.171.39.27b (Rigaku OD, 2015)'
_computing_data_collection 'CrysAlisPro 1.171.39.27b (Rigaku OD, 2015)'
_computing_data_reduction 'CrysAlisPro 1.171.39.27b (Rigaku OD, 2015)'
_computing_molecular_graphics 'Olex2 (Dolomanov et al., 2009)'
_computing_publication_material 'Olex2 (Dolomanov et al., 2009)'
_computing_structure_refinement 'SHELXL-2013 (Sheldrick, 2013)'
_computing_structure_solution 'olex2.solve (Bourhis et al., 2015)'
_diffrn_ambient_temperature 200(2)
_diffrn_measured_fraction_theta_full 0.998
_diffrn_measured_fraction_theta_max 0.947
_diffrn_measurement_device_type 'XtaLAB AFC12 (RINC): Kappa single'
_diffrn_measurement_method '\w scans'
_diffrn_radiation_type MoK\a
_diffrn_radiation_wavelength 0.71073
_diffrn_reflns_av_R_equivalents 0.0770
_diffrn_reflns_av_unetI/netI 0.0481
_diffrn_reflns_Laue_measured_fraction_full 0.998
_diffrn_reflns_Laue_measured_fraction_max 0.947
_diffrn_reflns_limit_h_max 16
_diffrn_reflns_limit_h_min -21
_diffrn_reflns_limit_k_max 20
_diffrn_reflns_limit_k_min -17
_diffrn_reflns_limit_l_max 28
_diffrn_reflns_limit_l_min -27
_diffrn_reflns_number 43028
_diffrn_reflns_point_group_measured_fraction_full 0.998
_diffrn_reflns_point_group_measured_fraction_max 0.908
_diffrn_reflns_theta_full 25.242
_diffrn_reflns_theta_max 28.777
_diffrn_reflns_theta_min 2.982
_diffrn_source 'fine-focus sealed X-ray tube'
_exptl_absorpt_coefficient_mu 0.923
_exptl_absorpt_correction_T_max 1.00000
_exptl_absorpt_correction_T_min 0.58156
_exptl_absorpt_correction_type multi-scan
_exptl_absorpt_process_details
;
CrysAlisPro 1.171.39.27b (Rigaku Oxford Diffraction, 2015)
Empirical absorption correction using spherical harmonics,
 implemented in SCALE3 ABSPACK scaling algorithm.
;
_exptl_crystal_colour colourless
_exptl_crystal_density_diffrn 1.338
_exptl_crystal_description needle
_exptl_crystal_F_000 2200
_exptl_crystal_size_max 0.150
_exptl_crystal_size_mid 0.150
_exptl_crystal_size_min 0.050
_refine_diff_density_max 0.828
_refine_diff_density_min -0.614
_refine_diff_density_rms 0.086
_refine_ls_abs_structure_details
;
 Flack x determined using 3242 quotients [(I+)-(I-)]/[(I+)+(I-)]
 (Parsons and Flack (2004), Acta Cryst. A60, s61).
;
_refine_ls_abs_structure_Flack -0.007(5)
_refine_ls_extinction_method none
_refine_ls_goodness_of_fit_ref 1.047
_refine_ls_hydrogen_treatment constr
_refine_ls_matrix_type full
_refine_ls_number_parameters 444
_refine_ls_number_reflns 8282
_refine_ls_number_restraints 65
_refine_ls_restrained_S_all 1.052
_refine_ls_R_factor_all 0.0517
_refine_ls_R_factor_gt 0.0435
_refine_ls_shift/su_max 0.002
_refine_ls_shift/su_mean 0.000
_refine_ls_structure_factor_coef Fsqd
_refine_ls_weighting_details
;
 w=1/[\s^2^(Fo^2^)+(0.0737P)^2^]
 where P=(Fo^2^+2Fc^2^)/3
;
_refine_ls_weighting_scheme calc
_refine_ls_wR_factor_gt 0.1045
_refine_ls_wR_factor_ref 0.1091
_reflns_Friedel_coverage 0.913
_reflns_Friedel_fraction_full 0.999
_reflns_Friedel_fraction_max 0.869
_reflns_number_gt 7326
_reflns_number_total 8282
_reflns_threshold_expression 'I > 2\s(I)'
_cod_data_source_file d6dt00475j2.cif
_cod_data_source_block Cu4-NO3
_cod_depositor_comments 'Adding full bibliography for 7720727--7720731.cif.'
_cod_original_cell_volume 5244.5(3)
_cod_database_code 7720727
_shelx_space_group_comment
;
The symmetry employed for this shelxl refinement is uniquely defined
by the following loop, which should always be used as a source of
symmetry information in preference to the above space-group names.
They are only intended as comments.
;
_shelx_estimated_absorpt_t_min 0.874
_shelx_estimated_absorpt_t_max 0.955
_shelxl_version_number 2013-2

loop_
_space_group_symop_operation_xyz
'x, y, z'
'-y, x-y, z'
'-x+y, -x, z'
'y, x, z+1/2'
'x-y, -y, z+1/2'
'-x, -x+y, z+1/2'

loop_
_atom_site_label
_atom_site_type_symbol
_atom_site_fract_x
_atom_site_fract_y
_atom_site_fract_z
_atom_site_U_iso_or_equiv
_atom_site_adp_type
_atom_site_occupancy
_atom_site_site_symmetry_order
_atom_site_calc_flag
_atom_site_refinement_flags_posn
_atom_site_refinement_flags_adp
_atom_site_refinement_flags_occupancy
_atom_site_disorder_assembly
_atom_site_disorder_group
Cu1 Cu 0.333333 0.666667 0.57298(3) 0.02181(18) Uani 1 3 d S T P . .
Cu2 Cu 0.43578(3) 0.81149(3) 0.51566(2) 0.02606(13) Uani 1 1 d . . . . .
P1 P 0.333333 0.666667 0.67590(7) 0.0230(3) Uani 1 3 d S T P . .
P2 P 0.50794(7) 0.96637(7) 0.51289(5) 0.0277(2) Uani 1 1 d . . . . .
O1 O 0.1855(3) 0.8687(4) 0.31572(19) 0.0677(12) Uani 1 1 d . . . . .
O2 O 0.3876(2) 0.7527(2) 0.39880(15) 0.0433(8) Uani 1 1 d . . . . .
O3 O 0.9487(7) 1.1757(6) 0.7088(4) 0.151(3) Uani 1 1 d . U . . .
H3 H 0.8946 1.1670 0.7133 0.226 Uiso 1 1 calc R U . . .
O4 O 0.666667 1.333333 0.4987(4) 0.080(2) Uani 1 3 d S T P A .
O5 O 0.825(2) 0.917(2) 0.8309(19) 0.175(13) Uani 0.33333 1 d D U P . .
H5A H 0.7924 0.8545 0.8395 0.262 Uiso 0.3333 1 d . U P . .
N1 N 0.2303(3) 0.8317(3) 0.40494(18) 0.0412(9) Uani 1 1 d . . . . .
H1 H 0.2687 0.8146 0.4198 0.049 Uiso 1 1 calc R U . . .
N2 N 0.3019(4) 0.8348(4) 0.3166(2) 0.0547(11) Uani 1 1 d . . . . .
H2 H 0.3385 0.8233 0.3394 0.066 Uiso 1 1 calc R U . . .
N3 N 0.333333 0.666667 0.3986(3) 0.0343(14) Uani 1 3 d S T P . .
C1 C 0.4340(3) 0.6689(3) 0.71199(17) 0.0269(8) Uani 1 1 d . . . . .
C2 C 0.5214(3) 0.7245(3) 0.6866(2) 0.0356(9) Uani 1 1 d . . . . .
H2A H 0.5275 0.7579 0.6502 0.043 Uiso 1 1 calc R U . . .
C3 C 0.2313(3) 0.7704(3) 0.52102(18) 0.0287(8) Uani 1 1 d . . . . .
C4 C 0.5449(3) 0.9522(3) 0.6339(2) 0.0393(10) Uani 1 1 d . . . . .
H4 H 0.4830 0.9011 0.6339 0.047 Uiso 1 1 calc R U . . .
C5 C 0.5927(4) 0.6838(4) 0.7662(2) 0.0442(11) Uani 1 1 d . . . . .
H5 H 0.6468 0.6895 0.7851 0.053 Uiso 1 1 calc R U . . .
C6 C 0.5976(4) 0.9734(4) 0.6860(2) 0.0478(12) Uani 1 1 d . . . . .
H6 H 0.5710 0.9387 0.7221 0.057 Uiso 1 1 calc R U . . .
C7 C 0.2990(3) 0.7596(3) 0.53170(16) 0.0246(7) Uani 1 1 d . . . . .
C8 C 0.5998(3) 0.7315(4) 0.7140(2) 0.0422(11) Uani 1 1 d . . . . .
H8 H 0.6593 0.7700 0.6963 0.051 Uiso 1 1 calc R U . . .
C9 C 0.5842(3) 1.0292(3) 0.44961(18) 0.0309(8) Uani 1 1 d . . . . .
C10 C 0.2355(3) 0.8464(3) 0.3435(2) 0.0426(10) Uani 1 1 d . . . . .
C11 C 0.4266(3) 0.6197(3) 0.7654(2) 0.0361(10) Uani 1 1 d . . . . .
H11 H 0.3674 0.5818 0.7836 0.043 Uiso 1 1 calc R U . . .
C12 C 0.6000(3) 0.9795(3) 0.40621(19) 0.0382(10) Uani 1 1 d . . . . .
H12 H 0.5680 0.9135 0.4082 0.046 Uiso 1 1 calc R U . . .
C13 C 0.3152(5) 0.8407(5) 0.2505(2) 0.0593(15) Uani 1 1 d . U . . .
H13A H 0.2637 0.7852 0.2308 0.071 Uiso 1 1 calc R U . . .
H13B H 0.3154 0.8967 0.2347 0.071 Uiso 1 1 calc R U . . .
C14 C 0.4307(3) 1.0151(3) 0.5196(2) 0.0326(9) Uani 1 1 d . . . . .
C15 C 0.6888(4) 1.0446(4) 0.6860(2) 0.0502(12) Uani 1 1 d . . . . .
H15 H 0.7258 1.0582 0.7216 0.060 Uiso 1 1 calc R U . . .
C16 C 0.1716(3) 0.8404(3) 0.4479(2) 0.0359(9) Uani 1 1 d . . . . .
C17 C 0.1167(3) 0.8170(3) 0.5514(2) 0.0383(10) Uani 1 1 d . . . . .
H17 H 0.1170 0.7962 0.5916 0.046 Uiso 1 1 calc R U . . .
C18 C 0.5813(3) 1.0050(3) 0.58082(18) 0.0306(9) Uani 1 1 d . . . . .
C19 C 0.1729(3) 0.8094(3) 0.5069(2) 0.0319(9) Uani 1 1 d . . . . .
C20 C 0.7077(4) 1.1205(5) 0.3554(2) 0.0567(15) Uani 1 1 d . . . . .
H20 H 0.7505 1.1516 0.3233 0.068 Uiso 1 1 calc R U . . .
C21 C 0.6733(3) 1.0768(3) 0.5817(2) 0.0411(10) Uani 1 1 d . . . . .
H21 H 0.7003 1.1129 0.5462 0.049 Uiso 1 1 calc R U . . .
C22 C 0.6911(4) 1.1718(4) 0.3983(2) 0.0471(12) Uani 1 1 d . . . . .
H22 H 0.7223 1.2377 0.3956 0.057 Uiso 1 1 calc R U . . .
C23 C 0.3246(4) 1.0414(4) 0.5791(3) 0.0545(14) Uani 1 1 d . . . . .
H23 H 0.2967 1.0397 0.6171 0.065 Uiso 1 1 calc DR U . . .
C24 C 0.4049(4) 1.0442(4) 0.4683(3) 0.0487(12) Uani 1 1 d . . . . .
H24 H 0.4311 1.0438 0.4299 0.058 Uiso 1 1 calc R U . . .
C25 C 0.5050(4) 0.6264(4) 0.7915(2) 0.0456(11) Uani 1 1 d . . . . .
H25 H 0.4994 0.5917 0.8272 0.055 Uiso 1 1 calc R U . . .
C26 C 0.6289(3) 1.1264(3) 0.4450(2) 0.0390(10) Uani 1 1 d . . . . .
H26 H 0.6164 1.1611 0.4741 0.047 Uiso 1 1 calc R U . . .
C27 C 0.3886(4) 1.0130(4) 0.5748(2) 0.0445(11) Uani 1 1 d . . . . .
H27 H 0.4049 0.9915 0.6102 0.053 Uiso 1 1 calc R U . . .
C28 C 0.6630(4) 1.0254(5) 0.3589(2) 0.0541(14) Uani 1 1 d . . . . .
H28 H 0.6747 0.9908 0.3294 0.065 Uiso 1 1 calc R U . . .
C29 C 0.0605(4) 0.8842(4) 0.4790(3) 0.0573(15) Uani 1 1 d . . . . .
H29 H 0.0220 0.9096 0.4694 0.069 Uiso 1 1 calc R U . . .
C30 C 0.0615(4) 0.8540(4) 0.5377(3) 0.0515(13) Uani 1 1 d . . . . .
H30 H 0.0239 0.8590 0.5684 0.062 Uiso 1 1 calc R U . . .
C31 C 0.3000(4) 1.0729(4) 0.5271(3) 0.0586(15) Uani 1 1 d . . . . .
H31 H 0.2557 1.0931 0.5298 0.070 Uiso 1 1 calc R U . . .
C32 C 0.3395(4) 1.0745(4) 0.4727(3) 0.0630(16) Uani 1 1 d . . . . .
H32 H 0.3230 1.0962 0.4375 0.076 Uiso 1 1 calc R U . . .
C33 C 0.7255(4) 1.0958(4) 0.6339(2) 0.0496(12) Uani 1 1 d . . . . .
H33 H 0.7882 1.1452 0.6339 0.059 Uiso 1 1 calc R U . . .
C34 C 0.1155(4) 0.8773(4) 0.4343(3) 0.0506(13) Uani 1 1 d . . . . .
H34 H 0.1146 0.8980 0.3942 0.061 Uiso 1 1 calc R U . . .
C35 C 0.4032(7) 0.8460(9) 0.2372(4) 0.109(3) Uani 1 1 d . U . . .
H35A H 0.4544 0.9079 0.2480 0.164 Uiso 1 1 calc R U . . .
H35B H 0.4063 0.8349 0.1937 0.164 Uiso 1 1 calc R U . . .
H35C H 0.4084 0.7988 0.2609 0.164 Uiso 1 1 calc R U . . .
C36 C 0.9442(12) 1.0949(11) 0.6946(9) 0.174(7) Uani 1 1 d . U . . .
H36A H 0.9883 1.1052 0.6618 0.262 Uiso 1 1 calc R U . . .
H36B H 0.8810 1.0500 0.6812 0.262 Uiso 1 1 calc R U . . .
H36C H 0.9599 1.0704 0.7305 0.262 Uiso 1 1 calc R U . . .
C37 C 0.666667 1.333333 0.5521(6) 0.081(3) Uani 1 3 d DS TU P . .
C39 C 0.839(4) 0.911(5) 0.7690(18) 0.21(2) Uani 0.33333 1 d D U P . .
H39B H 0.8998 0.9588 0.7537 0.317 Uiso 0.33333 1 d R U P . .
H39A H 0.7897 0.9154 0.7469 0.317 Uiso 0.33333 1 d R U P . .
H39C H 0.8315 0.8495 0.7631 0.317 Uiso 0.33333 1 d R U P . .
C38 C 0.5686(10) 1.2528(12) 0.5705(11) 0.058(5) Uani 0.33333 1 d D U P A 1
H38A H 0.5449 1.2727 0.6047 0.087 Uiso 0.33333 1 calc R U P A 1
H38B H 0.5730 1.1983 0.5826 0.087 Uiso 0.33333 1 calc R U P A 1
H38C H 0.5261 1.2366 0.5359 0.087 Uiso 0.33333 1 calc R U P A 1
C40 C 0.7461(18) 1.340(2) 0.5933(14) 0.094(9) Uani 0.33333 1 d D U P A 2
H40A H 0.7622 1.2932 0.5805 0.141 Uiso 0.33333 1 calc R U P A 2
H40B H 0.7253 1.3289 0.6357 0.141 Uiso 0.33333 1 calc R U P A 2
H40C H 0.8010 1.4022 0.5896 0.141 Uiso 0.33333 1 calc R U P A 2

loop_
_atom_site_aniso_label
_atom_site_aniso_U_11
_atom_site_aniso_U_22
_atom_site_aniso_U_33
_atom_site_aniso_U_23
_atom_site_aniso_U_13
_atom_site_aniso_U_12
Cu1 0.0247(3) 0.0247(3) 0.0161(3) 0.000 0.000 0.01233(13)
Cu2 0.0256(2) 0.0238(2) 0.0277(2) 0.00320(18) 0.00263(18) 0.0116(2)
P1 0.0270(5) 0.0270(5) 0.0152(7) 0.000 0.000 0.0135(3)
P2 0.0298(5) 0.0249(5) 0.0258(4) 0.0035(4) 0.0033(4) 0.0118(4)
O1 0.083(3) 0.100(3) 0.046(2) 0.018(2) -0.0002(19) 0.064(3)
O2 0.0484(19) 0.0384(18) 0.0392(18) 0.0046(14) -0.0010(15) 0.0187(16)
O3 0.161(7) 0.127(6) 0.120(6) -0.019(5) 0.049(5) 0.039(5)
O4 0.086(4) 0.086(4) 0.066(6) 0.000 0.000 0.0432(19)
O5 0.17(2) 0.160(19) 0.22(3) -0.029(17) 0.051(18) 0.097(16)
N1 0.045(2) 0.050(2) 0.038(2) 0.0111(17) 0.0017(17) 0.031(2)
N2 0.067(3) 0.070(3) 0.040(2) 0.017(2) 0.007(2) 0.044(3)
N3 0.041(2) 0.041(2) 0.022(3) 0.000 0.000 0.0203(11)
C1 0.030(2) 0.030(2) 0.0210(18) -0.0022(14) -0.0034(14) 0.0152(17)
C2 0.031(2) 0.047(3) 0.028(2) -0.0019(18) -0.0010(17) 0.019(2)
C3 0.032(2) 0.029(2) 0.0266(19) -0.0004(15) 0.0020(15) 0.0157(18)
C4 0.038(2) 0.038(2) 0.033(2) 0.0076(18) 0.0018(18) 0.012(2)
C5 0.044(3) 0.057(3) 0.043(2) -0.014(2) -0.019(2) 0.034(3)
C6 0.051(3) 0.057(3) 0.028(2) 0.010(2) 0.004(2) 0.021(3)
C7 0.0277(19) 0.0197(18) 0.0218(18) 0.0022(13) 0.0035(14) 0.0083(15)
C8 0.033(2) 0.058(3) 0.035(2) -0.005(2) -0.0028(19) 0.022(2)
C9 0.030(2) 0.033(2) 0.0251(19) 0.0030(16) -0.0011(15) 0.0129(17)
C10 0.047(3) 0.042(3) 0.041(2) 0.009(2) -0.002(2) 0.024(2)
C11 0.037(2) 0.043(2) 0.028(2) 0.0023(17) -0.0036(16) 0.020(2)
C12 0.049(3) 0.041(2) 0.026(2) 0.0046(18) 0.0029(19) 0.024(2)
C13 0.084(4) 0.057(3) 0.040(3) 0.007(2) 0.013(3) 0.037(3)
C14 0.031(2) 0.025(2) 0.041(2) 0.0005(17) 0.0027(17) 0.0135(18)
C15 0.049(3) 0.062(3) 0.030(2) 0.001(2) -0.006(2) 0.021(3)
C16 0.036(2) 0.032(2) 0.041(2) 0.0037(18) -0.0031(18) 0.0179(19)
C17 0.041(3) 0.037(2) 0.041(2) -0.0015(19) 0.0027(19) 0.022(2)
C18 0.033(2) 0.031(2) 0.0257(19) 0.0018(16) 0.0023(16) 0.0149(18)
C19 0.0241(19) 0.028(2) 0.044(2) -0.0002(17) -0.0019(17) 0.0132(17)
C20 0.050(3) 0.079(4) 0.033(2) 0.023(3) 0.010(2) 0.026(3)
C21 0.036(2) 0.041(2) 0.033(2) 0.0052(19) 0.0023(18) 0.010(2)
C22 0.042(3) 0.046(3) 0.038(3) 0.016(2) -0.002(2) 0.010(2)
C23 0.054(3) 0.046(3) 0.068(4) -0.010(3) 0.008(3) 0.029(3)
C24 0.049(3) 0.054(3) 0.049(3) 0.013(2) 0.002(2) 0.030(3)
C25 0.057(3) 0.051(3) 0.035(2) 0.004(2) -0.010(2) 0.031(3)
C26 0.043(2) 0.034(2) 0.032(2) 0.0065(18) -0.0016(19) 0.014(2)
C27 0.047(3) 0.043(3) 0.046(3) 0.003(2) 0.007(2) 0.025(2)
C28 0.066(4) 0.074(4) 0.031(2) 0.007(2) 0.013(2) 0.041(3)
C29 0.047(3) 0.055(3) 0.086(4) 0.006(3) 0.000(3) 0.038(3)
C30 0.052(3) 0.056(3) 0.064(3) -0.002(3) 0.006(3) 0.039(3)
C31 0.045(3) 0.047(3) 0.094(5) -0.005(3) 0.001(3) 0.031(3)
C32 0.059(4) 0.064(4) 0.075(4) 0.015(3) -0.004(3) 0.038(3)
C33 0.035(2) 0.054(3) 0.039(3) 0.002(2) 0.000(2) 0.007(2)
C34 0.057(3) 0.052(3) 0.056(3) 0.010(2) -0.004(2) 0.037(3)
C35 0.097(6) 0.169(9) 0.065(5) 0.017(6) 0.024(4) 0.069(6)
C36 0.221(15) 0.159(11) 0.183(14) -0.046(10) -0.010(12) 0.124(11)
C37 0.092(5) 0.092(5) 0.059(7) 0.000 0.000 0.046(3)
C39 0.18(3) 0.22(3) 0.17(3) 0.00(2) -0.02(2) 0.05(2)
C38 0.059(8) 0.068(9) 0.058(9) -0.003(7) 0.003(7) 0.039(7)
C40 0.092(12) 0.088(13) 0.069(12) 0.003(10) -0.010(10) 0.020(9)

loop_
_atom_type_symbol
_atom_type_description
_atom_type_scat_dispersion_real
_atom_type_scat_dispersion_imag
_atom_type_scat_source
C C 0.0033 0.0016 'International Tables Vol C Tables 4.2.6.8 and 6.1.1.4'
H H 0.0000 0.0000 'International Tables Vol C Tables 4.2.6.8 and 6.1.1.4'
Cu Cu 0.3201 1.2651 'International Tables Vol C Tables 4.2.6.8 and 6.1.1.4'
N N 0.0061 0.0033 'International Tables Vol C Tables 4.2.6.8 and 6.1.1.4'
O O 0.0106 0.0060 'International Tables Vol C Tables 4.2.6.8 and 6.1.1.4'
P P 0.1023 0.0942 'International Tables Vol C Tables 4.2.6.8 and 6.1.1.4'

loop_
_geom_angle_atom_site_label_1
_geom_angle_atom_site_label_2
_geom_angle_atom_site_label_3
_geom_angle
_geom_angle_site_symmetry_1
_geom_angle_site_symmetry_3
_geom_angle_publ_flag
C7 Cu1 C7 102.69(12) . 2_665 ?
C7 Cu1 C7 102.69(12) . 3_565 ?
C7 Cu1 C7 102.69(12) 2_665 3_565 ?
C7 Cu1 P1 115.61(10) . . ?
C7 Cu1 P1 115.61(10) 2_665 . ?
C7 Cu1 P1 115.61(10) 3_565 . ?
C7 Cu1 Cu2 53.76(11) . 2_665 ?
C7 Cu1 Cu2 51.37(10) 2_665 2_665 ?
C7 Cu1 Cu2 123.88(10) 3_565 2_665 ?
P1 Cu1 Cu2 120.487(18) . 2_665 ?
C7 Cu1 Cu2 51.37(11) . . ?
C7 Cu1 Cu2 123.88(10) 2_665 . ?
C7 Cu1 Cu2 53.76(10) 3_565 . ?
P1 Cu1 Cu2 120.489(18) . . ?
Cu2 Cu1 Cu2 96.54(2) 2_665 . ?
C7 Cu1 Cu2 123.88(10) . 3_565 ?
C7 Cu1 Cu2 53.76(10) 2_665 3_565 ?
C7 Cu1 Cu2 51.37(10) 3_565 3_565 ?
P1 Cu1 Cu2 120.487(17) . 3_565 ?
Cu2 Cu1 Cu2 96.54(2) 2_665 3_565 ?
Cu2 Cu1 Cu2 96.54(2) . 3_565 ?
C7 Cu2 C7 105.6(2) . 3_565 ?
C7 Cu2 C3 139.35(15) . 3_565 ?
C7 Cu2 C3 33.92(16) 3_565 3_565 ?
C7 Cu2 P2 109.77(11) . . ?
C7 Cu2 P2 141.67(11) 3_565 . ?
C3 Cu2 P2 108.86(12) 3_565 . ?
C7 Cu2 Cu1 54.43(11) . . ?
C7 Cu2 Cu1 53.73(11) 3_565 . ?
C3 Cu2 Cu1 85.76(11) 3_565 . ?
P2 Cu2 Cu1 147.46(4) . . ?
C1 P1 C1 102.65(16) 2_665 3_565 ?
C1 P1 C1 102.65(16) 2_665 . ?
C1 P1 C1 102.65(16) 3_565 . ?
C1 P1 Cu1 115.65(13) 2_665 . ?
C1 P1 Cu1 115.65(13) 3_565 . ?
C1 P1 Cu1 115.65(13) . . ?
C9 P2 C18 105.87(19) . . ?
C9 P2 C14 104.4(2) . . ?
C18 P2 C14 105.7(2) . . ?
C9 P2 Cu2 120.04(15) . . ?
C18 P2 Cu2 105.16(14) . . ?
C14 P2 Cu2 114.59(14) . . ?
C10 N1 C16 128.8(4) . . ?
C10 N2 C13 122.2(5) . . ?
O2 N3 O2 119.999(6) 2_665 . ?
O2 N3 O2 119.999(6) 2_665 3_565 ?
O2 N3 O2 119.999(7) . 3_565 ?
C2 C1 C11 118.9(4) . . ?
C2 C1 P1 118.5(3) . . ?
C11 C1 P1 122.5(3) . . ?
C8 C2 C1 120.4(4) . . ?
C7 C3 C19 164.1(4) . . ?
C7 C3 Cu2 70.3(2) . 2_665 ?
C19 C3 Cu2 125.0(3) . 2_665 ?
C6 C4 C18 120.9(4) . . ?
C8 C5 C25 119.3(4) . . ?
C4 C6 C15 120.3(5) . . ?
C3 C7 Cu2 144.1(3) . . ?
C3 C7 Cu1 141.6(3) . . ?
Cu2 C7 Cu1 74.21(13) . . ?
C3 C7 Cu2 75.8(3) . 2_665 ?
Cu2 C7 Cu2 128.44(19) . 2_665 ?
Cu1 C7 Cu2 72.51(12) . 2_665 ?
C5 C8 C2 120.8(5) . . ?
C12 C9 C26 119.5(4) . . ?
C12 C9 P2 118.5(3) . . ?
C26 C9 P2 122.0(3) . . ?
O1 C10 N2 123.3(5) . . ?
O1 C10 N1 123.6(5) . . ?
N2 C10 N1 113.0(4) . . ?
C25 C11 C1 119.9(4) . . ?
C9 C12 C28 120.4(5) . . ?
C35 C13 N2 108.6(6) . . ?
C24 C14 C27 118.9(4) . . ?
C24 C14 P2 119.9(4) . . ?
C27 C14 P2 120.8(4) . . ?
C33 C15 C6 119.2(5) . . ?
C34 C16 C19 120.1(5) . . ?
C34 C16 N1 123.6(5) . . ?
C19 C16 N1 116.3(4) . . ?
C30 C17 C19 120.9(5) . . ?
C21 C18 C4 118.0(4) . . ?
C21 C18 P2 124.4(3) . . ?
C4 C18 P2 117.3(3) . . ?
C17 C19 C16 118.7(4) . . ?
C17 C19 C3 121.2(4) . . ?
C16 C19 C3 120.1(4) . . ?
C28 C20 C22 120.6(5) . . ?
C33 C21 C18 120.3(4) . . ?
C26 C22 C20 119.6(5) . . ?
C27 C23 C31 119.7(6) . . ?
C14 C24 C32 119.9(5) . . ?
C11 C25 C5 120.7(4) . . ?
C22 C26 C9 120.1(5) . . ?
C23 C27 C14 121.3(5) . . ?
C20 C28 C12 119.8(5) . . ?
C34 C29 C30 120.3(5) . . ?
C17 C30 C29 119.8(5) . . ?
C32 C31 C23 119.9(5) . . ?
C31 C32 C24 120.3(6) . . ?
C15 C33 C21 121.3(5) . . ?
C16 C34 C29 120.2(5) . . ?
O4 C37 C38 105.1(10) . 2_775 ?
O4 C37 C38 105.1(10) . . ?
C38 C37 C38 113.5(8) 2_775 . ?
O4 C37 C40 125.6(15) . 3_575 ?
O4 C37 C40 125.6(14) . . ?
C40 C37 C40 90(2) 3_575 . ?
O4 C37 C38 105.1(10) . 3_575 ?
C38 C37 C38 113.5(8) 2_775 3_575 ?
C38 C37 C38 113.5(8) . 3_575 ?
O4 C37 C40 125.6(14) . 2_775 ?
C40 C37 C40 90(2) 3_575 2_775 ?
C40 C37 C40 90(2) . 2_775 ?

loop_
_geom_bond_atom_site_label_1
_geom_bond_atom_site_label_2
_geom_bond_distance
_geom_bond_site_symmetry_2
_geom_bond_publ_flag
Cu1 C7 2.099(4) . ?
Cu1 C7 2.099(4) 2_665 ?
Cu1 C7 2.099(4) 3_565 ?
Cu1 P1 2.2629(16) . ?
Cu1 Cu2 2.4838(6) 2_665 ?
Cu1 Cu2 2.4838(6) . ?
Cu1 Cu2 2.4838(6) 3_565 ?
Cu2 C7 2.016(4) . ?
Cu2 C7 2.100(4) 3_565 ?
Cu2 C3 2.163(4) 3_565 ?
Cu2 P2 2.2287(11) . ?
P1 C1 1.833(4) 2_665 ?
P1 C1 1.833(4) 3_565 ?
P1 C1 1.833(4) . ?
P2 C9 1.818(4) . ?
P2 C18 1.828(4) . ?
P2 C14 1.832(4) . ?
O1 C10 1.226(6) . ?
O2 N3 1.251(3) . ?
O3 C36 1.342(16) . ?
O4 C37 1.175(15) . ?
O5 C39 1.390(14) . ?
N1 C10 1.368(6) . ?
N1 C16 1.415(6) . ?
N2 C10 1.347(7) . ?
N2 C13 1.464(7) . ?
N3 O2 1.251(3) 2_665 ?
N3 O2 1.251(3) 3_565 ?
C1 C2 1.390(6) . ?
C1 C11 1.400(6) . ?
C2 C8 1.385(6) . ?
C3 C7 1.245(6) . ?
C3 C19 1.443(6) . ?
C3 Cu2 2.163(4) 2_665 ?
C4 C6 1.375(7) . ?
C4 C18 1.402(6) . ?
C5 C8 1.366(7) . ?
C5 C25 1.395(8) . ?
C6 C15 1.378(8) . ?
C7 Cu2 2.100(4) 2_665 ?
C9 C12 1.369(6) . ?
C9 C26 1.403(7) . ?
C11 C25 1.375(7) . ?
C12 C28 1.399(7) . ?
C13 C35 1.449(11) . ?
C14 C24 1.376(7) . ?
C14 C27 1.393(7) . ?
C15 C33 1.373(8) . ?
C16 C34 1.378(7) . ?
C16 C19 1.400(6) . ?
C17 C30 1.368(7) . ?
C17 C19 1.399(6) . ?
C18 C21 1.391(7) . ?
C20 C28 1.369(9) . ?
C20 C22 1.388(9) . ?
C21 C33 1.376(7) . ?
C22 C26 1.381(7) . ?
C23 C27 1.364(8) . ?
C23 C31 1.400(9) . ?
C24 C32 1.411(8) . ?
C29 C34 1.383(9) . ?
C29 C30 1.389(9) . ?
C31 C32 1.356(10) . ?
C37 C38 1.557(11) 2_775 ?
C37 C38 1.557(11) . ?
C37 C40 1.558(15) 3_575 ?
C37 C40 1.558(15) . ?
C37 C38 1.558(11) 3_575 ?
C37 C40 1.558(15) 2_775 ?
